data_2300472
loop_
_publ_author_name
'Tan, Seng Lim'
'Ng, Seik Weng'

_publ_section_title
;
 Does the size of a crystal matter in an X-ray crystal structure analysis
 of a small molecule?
;
_journal_coeditor_code kk5175
_journal_issue 4
_journal_name_full 'Journal of Applied Crystallography'
_journal_page_first 1443
_journal_page_last 1444
_journal_paper_doi 10.1107/S1600576714011297
_journal_volume 47
_journal_year 2014
_chemical_formula_moiety 'Cu (H2 O)2 (C6 H12 N4) (C7 H3 N2 O6)2, 2H2 O'
_chemical_formula_sum 'C20 H26 Cu N8 O16'
_chemical_formula_weight 698.03
_chemical_name_systematic
; 
 Diaquabis(3,5-dinitrobenzoato)[1,3,5,7-
 tetraazatricyclo[3.3.1.1^3,7^]decane]copper(II) dihydrate 
;
_space_group_IT_number 15
_symmetry_cell_setting monoclinic
_symmetry_space_group_name_Hall '-C 2yc'
_symmetry_space_group_name_H-M 'C 1 2/c 1'
_atom_sites_solution_hydrogens geom
_atom_sites_solution_primary direct
_atom_sites_solution_secondary difmap
_audit_creation_method SHELXL-97
_cell_angle_alpha 90.00
_cell_angle_beta 98.108(3)
_cell_angle_gamma 90.00
_cell_formula_units_Z 4
_cell_length_a 23.0151(8)
_cell_length_b 8.9752(3)
_cell_length_c 12.3404(5)
_cell_measurement_reflns_used 7395
_cell_measurement_temperature 100(2)
_cell_measurement_theta_max 27.5160
_cell_measurement_theta_min 3.7220
_cell_volume 2523.62(16)
_computing_cell_refinement 'CrysAlis PRO (Agilent, 2014)'
_computing_data_collection 'CrysAlis PRO (Agilent, 2014)'
_computing_data_reduction 'CrysAlis PRO (Agilent, 2014)'
_computing_molecular_graphics 'X-Seed (Barbour, 2001)'
_computing_publication_material 'publCIF (Westrip, 2010)'
_computing_structure_refinement 'SHELXL-97 (Sheldrick, 2008)'
_computing_structure_solution 'SHELXS-97 (Sheldrick, 2008)'
_diffrn_ambient_temperature 100(2)
_diffrn_detector_area_resol_mean 10.4041
_diffrn_measured_fraction_theta_full 0.998
_diffrn_measured_fraction_theta_max 0.998
_diffrn_measurement_device_type 'Agilent Technologies SuperNova Dual diffractometer with Atlas detector'
_diffrn_measurement_method '\w scan'
_diffrn_radiation_monochromator Mirror
_diffrn_radiation_source 'SuperNova (Mo) X-ray Source'
_diffrn_radiation_type MoK\a
_diffrn_radiation_wavelength 0.71073
_diffrn_reflns_av_R_equivalents 0.0320
_diffrn_reflns_av_sigmaI/netI 0.0254
_diffrn_reflns_limit_h_max 29
_diffrn_reflns_limit_h_min -29
_diffrn_reflns_limit_k_max 11
_diffrn_reflns_limit_k_min -11
_diffrn_reflns_limit_l_max 16
_diffrn_reflns_limit_l_min -14
_diffrn_reflns_number 14090
_diffrn_reflns_theta_full 27.58
_diffrn_reflns_theta_max 27.58
_diffrn_reflns_theta_min 2.88
_diffrn_standards_decay_% 0
_diffrn_standards_interval_count 0
_diffrn_standards_interval_time 0
_diffrn_standards_number 0
_exptl_absorpt_coefficient_mu 0.967
_exptl_absorpt_correction_T_max 0.751
_exptl_absorpt_correction_T_min 0.658
_exptl_absorpt_correction_type gaussian
_exptl_absorpt_process_details 'CrysAlis PRO (Agilent, 2014)'
_exptl_crystal_colour blue
_exptl_crystal_density_diffrn 1.837
_exptl_crystal_density_method 'not measured'
_exptl_crystal_description block
_exptl_crystal_F_000 1436
_exptl_crystal_size_max 0.59
_exptl_crystal_size_mid 0.46
_exptl_crystal_size_min 0.38
_refine_diff_density_max 0.324
_refine_diff_density_min -0.755
_refine_diff_density_rms 0.109
_refine_ls_extinction_method none
_refine_ls_goodness_of_fit_ref 1.073
_refine_ls_hydrogen_treatment mixed
_refine_ls_matrix_type full
_refine_ls_number_parameters 222
_refine_ls_number_reflns 2911
_refine_ls_number_restraints 4
_refine_ls_restrained_S_all 1.073
_refine_ls_R_factor_all 0.0320
_refine_ls_R_factor_gt 0.0282
_refine_ls_shift/su_max 0.001
_refine_ls_shift/su_mean 0.001
_refine_ls_structure_factor_coef Fsqd
_refine_ls_weighting_details 'calc w=1/[\s^2^(Fo^2^)+(0.0400P)^2^+2.7080P] where P=(Fo^2^+2Fc^2^)/3'
_refine_ls_weighting_scheme calc
_refine_ls_wR_factor_gt 0.0733
_refine_ls_wR_factor_ref 0.0758
_reflns_number_gt 2641
_reflns_number_total 2911
_reflns_threshold_expression I>2\s(I)
_cod_data_source_file kk5175sup1.cif
_cod_data_source_block Cu2
_cod_depositor_comments
;
The following automatic conversions were performed:

'_exptl_absorpt_correction_type' value 'Gaussian' changed to
'gaussian' according to
/usr/data/users/saulius/crontab/automatic-downloads/rss-feeds/IUCr/lib/dictionaries/cif_core.dic
dictionary named 'cif_core.dic' version 2.4.2 from 2011-04-26.

Automatic conversion script
Id: cif_fix_values 2281 2013-09-26 08:29:07Z andrius 

 Adding full bibliography for 2300463--2300482.cif.
;
_cod_original_cell_volume 2523.61(16)
_cod_original_sg_symbol_H-M 'C 2/c'
_cod_database_code 2300472
_cod_database_fobs_code 2300472

loop_
_symmetry_equiv_pos_as_xyz
'x, y, z'
'-x, y, -z+1/2'
'x+1/2, y+1/2, z'
'-x+1/2, y+1/2, -z+1/2'
'-x, -y, -z'
'x, -y, z-1/2'
'-x+1/2, -y+1/2, -z'
'x+1/2, -y+1/2, z-1/2'

loop_
_atom_site_label
_atom_site_type_symbol
_atom_site_fract_x
_atom_site_fract_y
_atom_site_fract_z
_atom_site_U_iso_or_equiv
_atom_site_adp_type
_atom_site_occupancy
_atom_site_symmetry_multiplicity
_atom_site_calc_flag
_atom_site_refinement_flags
Cu1 Cu 0.5000 0.5000 0.5000 0.00535(9) Uani 1 2 d S
O1 O 0.58522(5) 0.51224(12) 0.53207(9) 0.0080(2) Uani 1 1 d .
O2 O 0.61859(5) 0.34881(13) 0.41709(9) 0.0130(2) Uani 1 1 d .
O3 O 0.82855(5) 0.37428(15) 0.37999(10) 0.0188(3) Uani 1 1 d .
O4 O 0.88902(5) 0.47917(14) 0.50747(11) 0.0162(3) Uani 1 1 d .
O5 O 0.80894(5) 0.85987(13) 0.72015(9) 0.0117(2) Uani 1 1 d .
O6 O 0.72395(5) 0.81752(14) 0.77218(9) 0.0139(3) Uani 1 1 d .
O1W O 0.50065(5) 0.72996(13) 0.58502(9) 0.0107(2) Uani 1 1 d D
O2W O 0.59277(6) 0.84127(15) 0.73271(11) 0.0182(3) Uani 1 1 d D
N1 N 0.83942(6) 0.44777(16) 0.46402(11) 0.0102(3) Uani 1 1 d .
N2 N 0.76269(6) 0.78999(15) 0.71606(10) 0.0083(3) Uani 1 1 d .
N3 N 0.50043(5) 0.62990(15) 0.35004(10) 0.0062(3) Uani 1 1 d .
N4 N 0.44670(6) 0.82428(15) 0.23683(10) 0.0082(3) Uani 1 1 d .
C1 C 0.62522(6) 0.44749(18) 0.48768(12) 0.0075(3) Uani 1 1 d .
C2 C 0.68668(7) 0.50437(16) 0.52671(13) 0.0075(3) Uani 1 1 d .
C3 C 0.73371(7) 0.44780(18) 0.47990(12) 0.0078(3) Uani 1 1 d .
H3 H 0.7277 0.3729 0.4250 0.009 Uiso 1 1 calc R
C4 C 0.78940(7) 0.50297(17) 0.51504(13) 0.0083(3) Uani 1 1 d .
C5 C 0.80073(6) 0.61217(17) 0.59404(12) 0.0081(3) Uani 1 1 d .
H5 H 0.8394 0.6474 0.6177 0.010 Uiso 1 1 calc R
C6 C 0.75260(7) 0.66718(17) 0.63665(12) 0.0077(3) Uani 1 1 d .
C7 C 0.69594(6) 0.61592(17) 0.60588(12) 0.0075(3) Uani 1 1 d .
H7 H 0.6641 0.6558 0.6380 0.009 Uiso 1 1 calc R
C8 C 0.5000 0.5370(2) 0.2500 0.0064(4) Uani 1 2 d S
H8A H 0.4649 0.4722 0.2413 0.008 Uiso 0.50 1 calc PR
H8B H 0.5351 0.4722 0.2587 0.008 Uiso 0.50 1 calc PR
C9 C 0.44744(6) 0.72903(17) 0.33350(12) 0.0077(3) Uani 1 1 d .
H9A H 0.4116 0.6668 0.3251 0.009 Uiso 1 1 calc R
H9B H 0.4471 0.7924 0.3991 0.009 Uiso 1 1 calc R
C10 C 0.44668(6) 0.72883(17) 0.14076(12) 0.0079(3) Uani 1 1 d .
H10A H 0.4456 0.7921 0.0748 0.009 Uiso 1 1 calc R
H10B H 0.4109 0.6664 0.1317 0.009 Uiso 1 1 calc R
C11 C 0.5000 0.9162(2) 0.2500 0.0103(4) Uani 1 2 d S
H11A H 0.5003 0.9810 0.3150 0.012 Uiso 0.50 1 calc PR
H11B H 0.4997 0.9810 0.1850 0.012 Uiso 0.50 1 calc PR
H11 H 0.4675(6) 0.745(3) 0.6029(19) 0.033(7) Uiso 1 1 d D
H12 H 0.5269(7) 0.761(2) 0.6330(14) 0.023(6) Uiso 1 1 d D
H21 H 0.6099(11) 0.793(3) 0.7855(16) 0.049(8) Uiso 1 1 d D
H22 H 0.5968(13) 0.9331(12) 0.741(2) 0.054(9) Uiso 1 1 d D

loop_
_atom_site_aniso_label
_atom_site_aniso_U_11
_atom_site_aniso_U_22
_atom_site_aniso_U_33
_atom_site_aniso_U_23
_atom_site_aniso_U_13
_atom_site_aniso_U_12
Cu1 0.00275(14) 0.00738(15) 0.00582(15) 0.00011(9) 0.00023(9) -0.00027(9)
O1 0.0052(5) 0.0102(6) 0.0086(5) 0.0011(4) 0.0008(4) 0.0003(4)
O2 0.0084(5) 0.0160(6) 0.0145(6) -0.0059(5) 0.0012(4) -0.0027(4)
O3 0.0119(6) 0.0284(7) 0.0164(6) -0.0134(5) 0.0024(5) 0.0004(5)
O4 0.0047(5) 0.0183(7) 0.0252(7) -0.0088(5) 0.0010(5) -0.0013(4)
O5 0.0104(5) 0.0114(6) 0.0129(6) -0.0013(4) -0.0003(4) -0.0040(4)
O6 0.0103(5) 0.0189(6) 0.0130(6) -0.0056(5) 0.0033(4) 0.0016(5)
O1W 0.0083(5) 0.0127(6) 0.0111(6) -0.0030(4) 0.0012(4) -0.0007(4)
O2W 0.0163(6) 0.0179(7) 0.0180(7) -0.0006(5) -0.0054(5) 0.0030(5)
N1 0.0076(6) 0.0105(7) 0.0126(7) -0.0021(5) 0.0020(5) 0.0009(5)
N2 0.0084(6) 0.0085(7) 0.0072(6) 0.0000(5) -0.0017(5) 0.0004(5)
N3 0.0046(6) 0.0080(6) 0.0060(6) -0.0003(5) 0.0004(4) -0.0005(5)
N4 0.0090(6) 0.0079(7) 0.0080(6) 0.0006(5) 0.0016(5) 0.0010(5)
C1 0.0062(7) 0.0087(7) 0.0077(7) 0.0033(6) 0.0011(5) 0.0003(6)
C2 0.0068(7) 0.0078(8) 0.0075(7) 0.0030(5) -0.0003(6) -0.0006(5)
C3 0.0080(7) 0.0078(7) 0.0073(7) 0.0020(6) -0.0001(5) 0.0010(6)
C4 0.0058(7) 0.0097(8) 0.0098(8) 0.0012(5) 0.0030(6) 0.0015(5)
C5 0.0062(7) 0.0088(7) 0.0088(7) 0.0019(6) -0.0002(5) -0.0006(6)
C6 0.0103(7) 0.0067(7) 0.0057(7) 0.0003(5) 0.0002(5) 0.0008(6)
C7 0.0069(7) 0.0084(7) 0.0072(7) 0.0019(5) 0.0012(5) 0.0014(6)
C8 0.0071(10) 0.0051(10) 0.0069(10) 0.000 0.0008(7) 0.000
C9 0.0065(7) 0.0091(8) 0.0076(7) 0.0008(6) 0.0013(5) 0.0017(6)
C10 0.0057(7) 0.0092(7) 0.0085(7) -0.0007(6) 0.0002(5) 0.0013(6)
C11 0.0111(10) 0.0077(11) 0.0124(11) 0.000 0.0030(8) 0.000

loop_
_atom_type_symbol
_atom_type_description
_atom_type_scat_dispersion_real
_atom_type_scat_dispersion_imag
_atom_type_scat_source
C C 0.0033 0.0016 'International Tables Vol C Tables 4.2.6.8 and 6.1.1.4'
H H 0.0000 0.0000 'International Tables Vol C Tables 4.2.6.8 and 6.1.1.4'
N N 0.0061 0.0033 'International Tables Vol C Tables 4.2.6.8 and 6.1.1.4'
O O 0.0106 0.0060 'International Tables Vol C Tables 4.2.6.8 and 6.1.1.4'
Cu Cu 0.3201 1.2651 'International Tables Vol C Tables 4.2.6.8 and 6.1.1.4'

loop_
_exptl_crystal_face_index_h
_exptl_crystal_face_index_k
_exptl_crystal_face_index_l
_exptl_crystal_face_perp_dist
_exptl_oxdiff_crystal_face_indexfrac_h
_exptl_oxdiff_crystal_face_indexfrac_k
_exptl_oxdiff_crystal_face_indexfrac_l
_exptl_oxdiff_crystal_face_x
_exptl_oxdiff_crystal_face_y
_exptl_oxdiff_crystal_face_z
24 9 -4 0.2030 24.0008 8.9999 -4.0001 -0.2199 0.7116 0.7174
-24 -4 -7 0.2600 -24.0009 -4.0000 -6.9997 -0.3119 -0.2057 -0.8771
8 -1 16 0.2484 8.0005 -0.9999 15.9997 0.5247 -0.5143 0.6760
-11 10 10 0.1941 -10.9997 10.0000 10.0000 -0.6080 -0.4916 0.6410
26 4 6 0.2701 26.0009 4.0000 5.9997 0.3265 0.2832 0.8770
18 0 13 0.2593 18.0008 0.0000 12.9997 0.5763 -0.1960 0.7954
-7 13 1 0.2495 -6.9998 12.9999 1.0001 -0.9060 -0.0167 0.5304
-5 -6 -14 0.2473 -5.0006 -6.0000 -13.9998 0.0011 0.4059 -0.8835
-5 5 -15 0.2662 -5.0003 4.9999 -14.9997 -0.6997 0.5762 -0.3948
16 8 10 0.2462 16.0966 7.6429 9.5273 0.0000 0.0000 1.0000
13 12 -5 0.2475 13.2217 11.6594 -5.3788 -0.6000 0.6000 0.6000
-10 10 11 0.1904 -9.9997 10.0000 11.0000 -0.5704 -0.5138 0.6953
-2 2 -18 0.2687 -2.0004 1.9999 -17.9997 -0.5226 0.7181 -0.5925
17 -10 -10 0.1737 16.9999 -10.0000 -10.0000 0.7125 0.6024 -0.5328
-23 -9 4 0.1705 -23.0008 -8.9999 4.0001 0.2373 -0.6931 -0.6994
9 5 14 0.2341 9.0007 5.0000 13.9998 0.1304 -0.3439 0.9079
-6 0 17 0.2629 -5.9998 0.0001 16.9998 0.2393 -0.8016 0.5075
-15 11 1 0.2219 -15.0000 11.0000 1.0002 -0.9215 -0.1879 0.2907
-26 1 -8 0.2820 -26.0008 1.0000 -7.9997 -0.6763 -0.1431 -0.7108
6 -10 10 0.3002 6.0001 -9.9999 9.9998 0.9254 -0.4134 -0.0069

loop_
_geom_angle_atom_site_label_1
_geom_angle_atom_site_label_2
_geom_angle_atom_site_label_3
_geom_angle
_geom_angle_site_symmetry_1
_geom_angle_site_symmetry_3
O1 Cu1 O1 180.000(14) . 5_666
O1 Cu1 N3 89.01(5) . 5_666
O1 Cu1 N3 90.99(5) 5_666 5_666
O1 Cu1 N3 90.99(5) . .
O1 Cu1 N3 89.01(5) 5_666 .
N3 Cu1 N3 180.000(1) 5_666 .
O1 Cu1 O1W 85.16(4) . .
O1 Cu1 O1W 94.84(4) 5_666 .
N3 Cu1 O1W 95.29(4) 5_666 .
N3 Cu1 O1W 84.71(4) . .
O1 Cu1 O1W 94.84(4) . 5_666
O1 Cu1 O1W 85.16(4) 5_666 5_666
N3 Cu1 O1W 84.71(4) 5_666 5_666
N3 Cu1 O1W 95.29(4) . 5_666
O1W Cu1 O1W 180.0 . 5_666
C1 O1 Cu1 130.82(10) . .
Cu1 O1W H11 108.7(17) . .
Cu1 O1W H12 125.5(16) . .
H11 O1W H12 111(2) . .
H21 O2W H22 112(3) . .
O4 N1 O3 124.18(14) . .
O4 N1 C4 118.17(13) . .
O3 N1 C4 117.65(13) . .
O6 N2 O5 124.52(13) . .
O6 N2 C6 117.85(13) . .
O5 N2 C6 117.62(12) . .
C8 N3 C10 107.76(10) . 2_655
C8 N3 C9 108.01(10) . .
C10 N3 C9 107.16(12) 2_655 .
C8 N3 Cu1 113.75(10) . .
C10 N3 Cu1 110.62(9) 2_655 .
C9 N3 Cu1 109.29(8) . .
C10 N4 C9 108.47(12) . .
C10 N4 C11 108.87(11) . .
C9 N4 C11 108.90(11) . .
O2 C1 O1 127.16(14) . .
O2 C1 C2 118.79(14) . .
O1 C1 C2 114.04(14) . .
C7 C2 C3 120.11(14) . .
C7 C2 C1 120.51(14) . .
C3 C2 C1 119.35(14) . .
C4 C3 C2 118.60(15) . .
C4 C3 H3 120.7 . .
C2 C3 H3 120.7 . .
C5 C4 C3 123.29(15) . .
C5 C4 N1 117.32(14) . .
C3 C4 N1 119.35(14) . .
C6 C5 C4 116.12(14) . .
C6 C5 H5 121.9 . .
C4 C5 H5 121.9 . .
C5 C6 C7 123.45(14) . .
C5 C6 N2 117.46(13) . .
C7 C6 N2 119.06(13) . .
C6 C7 C2 118.42(14) . .
C6 C7 H7 120.8 . .
C2 C7 H7 120.8 . .
N3 C8 N3 111.90(17) . 2_655
N3 C8 H8A 109.2 . .
N3 C8 H8A 109.2 2_655 .
N3 C8 H8B 109.2 . .
N3 C8 H8B 109.2 2_655 .
H8A C8 H8B 107.9 . .
N4 C9 N3 111.87(11) . .
N4 C9 H9A 109.2 . .
N3 C9 H9A 109.2 . .
N4 C9 H9B 109.2 . .
N3 C9 H9B 109.2 . .
H9A C9 H9B 107.9 . .
N4 C10 N3 112.24(12) . 2_655
N4 C10 H10A 109.2 . .
N3 C10 H10A 109.2 2_655 .
N4 C10 H10B 109.2 . .
N3 C10 H10B 109.2 2_655 .
H10A C10 H10B 107.9 . .
N4 C11 N4 111.65(18) . 2_655
N4 C11 H11A 109.3 . .
N4 C11 H11A 109.3 2_655 .
N4 C11 H11B 109.3 . .
N4 C11 H11B 109.3 2_655 .
H11A C11 H11B 108.0 . .

loop_
_geom_bond_atom_site_label_1
_geom_bond_atom_site_label_2
_geom_bond_distance
_geom_bond_site_symmetry_2
Cu1 O1 1.9486(11) .
Cu1 O1 1.9486(11) 5_666
Cu1 N3 2.1884(13) 5_666
Cu1 N3 2.1884(13) .
Cu1 O1W 2.3144(12) .
Cu1 O1W 2.3144(12) 5_666
O1 C1 1.2757(19) .
O2 C1 1.2365(19) .
O3 N1 1.2247(18) .
O4 N1 1.2235(18) .
O5 N2 1.2304(17) .
O6 N2 1.2287(17) .
O1W H11 0.834(10) .
O1W H12 0.832(10) .
O2W H21 0.832(10) .
O2W H22 0.834(10) .
N1 C4 1.474(2) .
N2 C6 1.4713(19) .
N3 C8 1.4884(17) .
N3 C10 1.4979(19) 2_655
N3 C9 1.5002(19) .
N4 C10 1.4626(19) .
N4 C9 1.4658(19) .
N4 C11 1.4680(18) .
C1 C2 1.517(2) .
C2 C7 1.394(2) .
C2 C3 1.393(2) .
C3 C4 1.385(2) .
C3 H3 0.9500 .
C4 C5 1.381(2) .
C5 C6 1.383(2) .
C5 H5 0.9500 .
C6 C7 1.384(2) .
C7 H7 0.9500 .
C8 N3 1.4884(17) 2_655
C8 H8A 0.9900 .
C8 H8B 0.9900 .
C9 H9A 0.9900 .
C9 H9B 0.9900 .
C10 N3 1.4979(19) 2_655
C10 H10A 0.9900 .
C10 H10B 0.9900 .
C11 N4 1.4680(18) 2_655
C11 H11A 0.9900 .
C11 H11B 0.9900 .

loop_
_geom_hbond_atom_site_label_D
_geom_hbond_atom_site_label_H
_geom_hbond_atom_site_label_A
_geom_hbond_distance_DH
_geom_hbond_distance_HA
_geom_hbond_distance_DA
_geom_hbond_angle_DHA
_geom_hbond_site_symmetry_A
O1w H11 O2 0.83(1) 2.14(2) 2.831(2) 140(2) 5_666
O1w H12 O2w 0.83(1) 1.95(1) 2.779(2) 174(2) .
O2w H21 O2 0.83(1) 2.05(1) 2.839(2) 157(3) 6_566
O2w H22 N4 0.83(1) 2.43(2) 3.174(2) 149(3) 5_676

loop_
_geom_torsion_atom_site_label_1
_geom_torsion_atom_site_label_2
_geom_torsion_atom_site_label_3
_geom_torsion_atom_site_label_4
_geom_torsion
_geom_torsion_site_symmetry_1
_geom_torsion_site_symmetry_4
N3 Cu1 O1 C1 107.01(13) 5_666 .
N3 Cu1 O1 C1 -72.99(13) . .
O1W Cu1 O1 C1 -157.60(13) . .
O1W Cu1 O1 C1 22.40(13) 5_666 .
O1 Cu1 N3 C8 95.13(7) . .
O1 Cu1 N3 C8 -84.87(7) 5_666 .
O1W Cu1 N3 C8 -179.82(7) . .
O1W Cu1 N3 C8 0.18(7) 5_666 .
O1 Cu1 N3 C10 -26.32(10) . 2_655
O1 Cu1 N3 C10 153.68(10) 5_666 2_655
O1W Cu1 N3 C10 58.73(9) . 2_655
O1W Cu1 N3 C10 -121.27(9) 5_666 2_655
O1 Cu1 N3 C9 -144.08(9) . .
O1 Cu1 N3 C9 35.92(9) 5_666 .
O1W Cu1 N3 C9 -59.03(9) . .
O1W Cu1 N3 C9 120.97(9) 5_666 .
Cu1 O1 C1 O2 -6.7(2) . .
Cu1 O1 C1 C2 171.77(9) . .
O2 C1 C2 C7 179.76(14) . .
O1 C1 C2 C7 1.1(2) . .
O2 C1 C2 C3 2.0(2) . .
O1 C1 C2 C3 -176.62(13) . .
C7 C2 C3 C4 1.0(2) . .
C1 C2 C3 C4 178.80(14) . .
C2 C3 C4 C5 -0.3(2) . .
C2 C3 C4 N1 -178.12(13) . .
O4 N1 C4 C5 13.6(2) . .
O3 N1 C4 C5 -165.71(15) . .
O4 N1 C4 C3 -168.44(15) . .
O3 N1 C4 C3 12.2(2) . .
C3 C4 C5 C6 -0.9(2) . .
N1 C4 C5 C6 176.91(14) . .
C4 C5 C6 C7 1.6(2) . .
C4 C5 C6 N2 -176.36(13) . .
O6 N2 C6 C5 -164.14(14) . .
O5 N2 C6 C5 17.2(2) . .
O6 N2 C6 C7 17.8(2) . .
O5 N2 C6 C7 -160.81(14) . .
C5 C6 C7 C2 -0.9(2) . .
N2 C6 C7 C2 176.99(13) . .
C3 C2 C7 C6 -0.5(2) . .
C1 C2 C7 C6 -178.19(13) . .
C10 N3 C8 N3 -57.67(9) 2_655 2_655
C9 N3 C8 N3 57.79(8) . 2_655
Cu1 N3 C8 N3 179.30(9) . 2_655
C10 N4 C9 N3 59.42(15) . .
C11 N4 C9 N3 -58.92(16) . .
C8 N3 C9 N4 -58.47(15) . .
C10 N3 C9 N4 57.39(15) 2_655 .
Cu1 N3 C9 N4 177.30(9) . .
C9 N4 C10 N3 -59.67(15) . 2_655
C11 N4 C10 N3 58.69(16) . 2_655
C10 N4 C11 N4 -58.93(9) . 2_655
C9 N4 C11 N4 59.16(9) . 2_655
